data_8100788
loop_
_publ_author_name
'Greatrex, B.'
'Jevric, M.'
'Kimber, M. C.'
'Krivickas, S. J.'
'Taylor, D. K.'
'Tiekink, E. R. T.'

_publ_section_title
;
Crystal structure of 1-(4-methoxyphenyl)-1,3a,4,11c-tetrahydro-3H-
benzo[f]furo[3,4-c]chromen-3,4-dione, C~22~H~16~O~5~
;
_journal_issue 4
_journal_name_full 'Zeitschrift f\"ur Kristallographie - New Crystal Structures'
_journal_page_first 587
_journal_page_last 588
_journal_volume 217
_journal_year 2002
_chemical_formula_moiety 'C22 H16 O5'
_chemical_formula_structural 'C22 H16 O5'
_chemical_formula_sum 'C22 H16 O5'
_chemical_formula_weight 360.35
_space_group_IT_number 14
_symmetry_cell_setting monoclinic
_symmetry_space_group_name_Hall '-P 2yn'
_symmetry_space_group_name_H-M 'P 1 21/n 1'
_cell_angle_alpha 90
_cell_angle_beta 100.226(2)
_cell_angle_gamma 90
_cell_formula_units_Z 4
_cell_length_a 8.3280(6)
_cell_length_b 11.9444(8)
_cell_length_c 17.1876(12)
_cell_measurement_temperature 223(2)
_cell_volume 1682.5(2)
_diffrn_ambient_temperature 223(2)
_exptl_crystal_density_diffrn 1.423
_cod_original_sg_symbol_H-M 'P 21/n'
_cod_database_code 8100788

loop_
_symmetry_equiv_pos_as_xyz
'x, y, z'
'-x+1/2, y+1/2, -z+1/2'
'-x, -y, -z'
'x-1/2, -y-1/2, z-1/2'

loop_
_atom_site_label
_atom_site_type_symbol
_atom_site_fract_x
_atom_site_fract_y
_atom_site_fract_z
_atom_site_U_iso_or_equiv
_atom_site_adp_type
_atom_site_occupancy
_atom_site_symmetry_multiplicity
_atom_site_calc_flag
_atom_site_refinement_flags
_atom_site_disorder_assembly
_atom_site_disorder_group
O2 O 0.78455(15) 0.10303(10) 0.32395(7) 0.0238(3) Uani 1 4 d . . .
O3 O 0.87594(18) -0.04869(11) 0.39093(9) 0.0371(4) Uani 1 4 d . . .
O4 O 0.7352(2) 0.00989(12) 0.53632(10) 0.0477(4) Uani 1 4 d . . .
O5 O 0.69868(17) 0.18945(11) 0.55187(8) 0.0323(3) Uani 1 4 d . . .
O24 O 0.07725(15) 0.30369(12) 0.26190(8) 0.0315(3) Uani 1 4 d . . .
C1 C 0.7568(2) 0.22199(13) 0.33653(10) 0.0189(3) Uani 1 4 d . . .
H1 H 0.8071 0.2650 0.2979 0.023 Uiso 1 4 calc R . .
C3a C 0.8756(2) 0.13054(14) 0.45995(10) 0.0211(3) Uani 1 4 d . . .
H3a H 0.9898 0.1224 0.4876 0.025 Uiso 1 4 calc R . .
C3 C 0.8473(2) 0.04922(14) 0.39066(11) 0.0238(4) Uani 1 4 d . . .
C4 C 0.7637(2) 0.10306(16) 0.51751(11) 0.0289(4) Uani 1 4 d . . .
C5a C 0.7208(2) 0.30174(15) 0.53202(11) 0.0248(4) Uani 1 4 d . . .
C6 C 0.6629(2) 0.37899(18) 0.58193(11) 0.0328(4) Uani 1 4 d . . .
H6 H 0.6189 0.3541 0.6256 0.039 Uiso 1 4 calc R . .
C7a C 0.7392(2) 0.52840(16) 0.50140(12) 0.0292(4) Uani 1 4 d . . .
C7 C 0.6710(2) 0.49017(18) 0.56643(13) 0.0347(5) Uani 1 4 d . . .
H7 H 0.6310 0.5423 0.5992 0.042 Uiso 1 4 calc R . .
C8 C 0.7460(3) 0.64378(17) 0.48293(14) 0.0390(5) Uani 1 4 d . . .
H8 H 0.7041 0.6969 0.5144 0.047 Uiso 1 4 calc R . .
C9 C 0.8122(3) 0.67858(16) 0.42021(15) 0.0414(6) Uani 1 4 d . . .
H9 H 0.8142 0.7553 0.4083 0.050 Uiso 1 4 calc R . .
C10 C 0.8776(3) 0.60074(16) 0.37313(13) 0.0372(5) Uani 1 4 d . . .
H10 H 0.9254 0.6258 0.3307 0.045 Uiso 1 4 calc R . .
C11a C 0.8013(2) 0.44894(14) 0.45259(10) 0.0223(4) Uani 1 4 d . . .
C11b C 0.7897(2) 0.33223(13) 0.46899(10) 0.0199(3) Uani 1 4 d . . .
C11 C 0.8721(2) 0.48886(15) 0.38880(11) 0.0276(4) Uani 1 4 d . . .
H11 H 0.9159 0.4375 0.3568 0.033 Uiso 1 4 calc R . .
C11c C 0.85651(19) 0.24582(13) 0.42080(10) 0.0186(3) Uani 1 4 d . . .
H11c H 0.9665 0.2710 0.4141 0.022 Uiso 1 4 calc R . .
C21 C 0.5768(2) 0.24569(13) 0.32077(9) 0.0185(3) Uani 1 4 d . . .
C22 C 0.5194(2) 0.33263(14) 0.26975(10) 0.0221(3) Uani 1 4 d . . .
H22 H 0.5945 0.3771 0.2487 0.027 Uiso 1 4 calc R . .
C23 C 0.3540(2) 0.35555(14) 0.24898(10) 0.0238(4) Uani 1 4 d . . .
H23 H 0.3178 0.4152 0.2146 0.029 Uiso 1 4 calc R . .
C24 C 0.2431(2) 0.28993(15) 0.27928(10) 0.0228(4) Uani 1 4 d . . .
C25 C 0.2981(2) 0.20233(14) 0.33080(11) 0.0237(4) Uani 1 4 d . . .
H25 H 0.2227 0.1577 0.3514 0.028 Uiso 1 4 calc R . .
C26 C 0.4630(2) 0.18110(14) 0.35151(10) 0.0216(3) Uani 1 4 d . . .
H26 H 0.4992 0.1224 0.3867 0.026 Uiso 1 4 calc R . .
C27 C 0.0186(2) 0.39559(19) 0.21131(13) 0.0364(5) Uani 1 4 d . . .
H27a H -0.0997 0.3973 0.2030 0.055 Uiso 1 4 calc R . .
H27b H 0.0541 0.3867 0.1609 0.055 Uiso 1 4 calc R . .
H27c H 0.0616 0.4651 0.2358 0.055 Uiso 1 4 calc R . .

loop_
_atom_site_aniso_label
_atom_site_aniso_U_11
_atom_site_aniso_U_22
_atom_site_aniso_U_33
_atom_site_aniso_U_23
_atom_site_aniso_U_13
_atom_site_aniso_U_12
O2 0.0287(6) 0.0193(6) 0.0215(6) -0.0032(5) -0.0004(5) 0.0055(5)
O3 0.0489(9) 0.0190(7) 0.0370(8) -0.0033(5) -0.0097(7) 0.0060(6)
O4 0.0676(11) 0.0290(8) 0.0485(10) 0.0129(7) 0.0154(8) -0.0094(7)
O5 0.0405(8) 0.0323(7) 0.0261(7) 0.0050(6) 0.0118(6) -0.0056(6)
O24 0.0222(6) 0.0351(8) 0.0373(8) 0.0102(6) 0.0055(6) 0.0064(5)
C1 0.0228(8) 0.0154(7) 0.0185(7) 0.0004(6) 0.0034(6) 0.0019(6)
C3a 0.0240(8) 0.0167(7) 0.0201(8) 0.0021(6) -0.0030(6) 0.0000(6)
C3 0.0222(8) 0.0209(8) 0.0258(9) -0.0003(7) -0.0023(7) 0.0006(6)
C4 0.0356(10) 0.0261(9) 0.0236(9) 0.0051(7) 0.0018(7) -0.0033(7)
C5a 0.0254(8) 0.0261(9) 0.0220(8) -0.0006(7) 0.0020(7) -0.0022(7)
C6 0.0300(10) 0.0459(12) 0.0229(9) -0.0078(8) 0.0060(7) -0.0002(8)
C7a 0.0261(9) 0.0255(9) 0.0316(10) -0.0095(7) -0.0067(7) 0.0037(7)
C7 0.0314(10) 0.0393(12) 0.0325(10) -0.0157(9) 0.0031(8) 0.0043(8)
C8 0.0350(10) 0.0244(10) 0.0507(13) -0.0142(9) -0.0112(10) 0.0037(8)
C9 0.0447(12) 0.0179(9) 0.0518(14) 0.0024(9) -0.0182(10) -0.0031(8)
C10 0.0451(12) 0.0266(10) 0.0337(11) 0.0072(8) -0.0096(9) -0.0094(8)
C11a 0.0231(8) 0.0184(8) 0.0221(8) -0.0025(6) -0.0048(6) -0.0005(6)
C11b 0.0210(8) 0.0198(8) 0.0174(7) -0.0012(6) -0.0008(6) 0.0004(6)
C11 0.0354(10) 0.0212(9) 0.0237(9) 0.0011(7) -0.0012(7) -0.0044(7)
C11c 0.0193(7) 0.0165(7) 0.0190(8) 0.0008(6) 0.0009(6) -0.0002(6)
C21 0.0223(8) 0.0164(7) 0.0158(7) -0.0019(6) 0.0005(6) 0.0007(6)
C22 0.0255(8) 0.0211(8) 0.0202(8) 0.0035(6) 0.0053(7) -0.0006(6)
C23 0.0277(9) 0.0215(8) 0.0218(8) 0.0057(7) 0.0032(7) 0.0043(7)
C24 0.0221(8) 0.0238(8) 0.0220(8) -0.0011(6) 0.0027(6) 0.0038(6)
C25 0.0246(8) 0.0210(8) 0.0263(9) 0.0027(7) 0.0067(7) -0.0025(6)
C26 0.0254(8) 0.0179(8) 0.0212(8) 0.0034(6) 0.0030(7) 0.0010(6)
C27 0.0277(9) 0.0503(13) 0.0322(10) 0.0144(9) 0.0083(8) 0.0169(9)

loop_
_geom_bond_atom_site_label_1
_geom_bond_atom_site_label_2
_geom_bond_distance
_geom_bond_site_symmetry_2
_geom_bond_publ_flag
O2 C3 1.337(2) . ?
O2 C1 1.4617(19) . ?
O3 C3 1.193(2) . ?
O4 C4 1.194(2) . ?
O5 C4 1.349(2) . ?
O5 C5A 1.404(2) . ?
O24 C24 1.370(2) . ?
O24 C27 1.431(2) . ?
C1 C21 1.502(2) . ?
C1 C11C 1.562(2) . ?
C3A C4 1.511(3) . ?
C3A C3 1.522(2) . ?
C3A C11C 1.528(2) . ?
C5A C11B 1.363(2) . ?
C5A C6 1.402(3) . ?
C6 C7 1.359(3) . ?
C7A C7 1.416(3) . ?
C7A C8 1.418(3) . ?
C7A C11A 1.423(3) . ?
C8 C9 1.360(4) . ?
C9 C10 1.404(3) . ?
C10 C11 1.366(3) . ?
C11A C11 1.417(3) . ?
C11A C11B 1.429(2) . ?
C11B C11C 1.492(2) . ?
C21 C22 1.388(2) . ?
C21 C26 1.397(2) . ?
C22 C23 1.387(2) . ?
C23 C24 1.382(2) . ?
C24 C25 1.394(2) . ?
C25 C26 1.380(2) . ?
